data_9015350
loop_
_publ_author_name
'Wooster, W.'

_publ_section_title
;
 On the crystal structure of gypsum Ca S O4 (H2 O)2
 _cod_database_code 1010981
;
_journal_name_full 'Zeitschrift fur Kristallographie'
_journal_page_first 375
_journal_page_last 396
_journal_volume 94
_journal_year 1936
_chemical_formula_sum 'Ca O6 S'
_chemical_name_mineral Gypsum
_space_group_IT_number 15
_symmetry_space_group_name_Hall '-C 2yc'
_symmetry_space_group_name_H-M 'C 1 2/c 1'
_cell_angle_alpha 90
_cell_angle_beta 151.55
_cell_angle_gamma 90
_cell_length_a 10.47
_cell_length_b 15.15
_cell_length_c 6.51
_cell_formula_units_Z 4
_cell_volume 491.931
_database_code_amcsd 0017897
_exptl_crystal_density_diffrn 2.270
_cod_duplicate_entry 1010981
_cod_original_formula_sum 'Ca S O6'
_cod_database_code 9015350

loop_
_space_group_symop_operation_xyz
x,y,z
1/2+x,1/2+y,z
x,-y,1/2+z
1/2+x,1/2-y,1/2+z
-x,y,1/2-z
1/2-x,1/2+y,1/2-z
-x,-y,-z
1/2-x,1/2-y,-z

loop_
_atom_site_label
_atom_site_fract_x
_atom_site_fract_y
_atom_site_fract_z
_atom_site_attached_hydrogens
Ca1 0.00000 0.42000 0.25000 0
S1 0.00000 0.08300 -0.25000 0
O1 0.03300 0.14000 -0.01800 0
O2 0.24100 0.02600 0.06600 0
O3 0.12800 0.31400 0.16500 2

loop_
_cod_related_entry_id
_cod_related_entry_database
_cod_related_entry_code
1 AMCSD 0017897
